data_1553838
loop_
_publ_author_name
'Li, Shoulei'
'Zhang, Enge'
'Feng, Junjun'
'Li, Xin'

_publ_section_title
;
 An enantioselective conjugate addition reaction of 3-substituted
 benzothiophen-2-ones and 2-phthalimidoacrylates
;
_journal_issue 12
_journal_name_full 'Organic Chemistry Frontiers'
_journal_page_first 2301
_journal_paper_doi 10.1039/C7QO00531H
_journal_volume 4
_journal_year 2017
_chemical_formula_sum 'C29 H25 N O7 S'
_chemical_formula_weight 531.56
_space_group_IT_number 19
_space_group_name_Hall 'P 2ac 2ab'
_space_group_name_H-M_alt 'P 21 21 21'
_symmetry_cell_setting orthorhombic
_symmetry_space_group_name_H-M 'P 21 21 21'
_atom_sites_solution_hydrogens geom
_atom_sites_solution_primary direct
_atom_sites_solution_secondary difmap
_audit_creation_method SHELXL-97
_audit_update_record
;
2017-06-01 deposited with the CCDC.
2017-08-24 downloaded from the CCDC.
;
_cell_angle_alpha 90.00
_cell_angle_beta 90.00
_cell_angle_gamma 90.00
_cell_formula_units_Z 4
_cell_length_a 8.0159(11)
_cell_length_b 15.545(3)
_cell_length_c 21.174(3)
_cell_measurement_reflns_used 7966
_cell_measurement_temperature 133(2)
_cell_measurement_theta_max 27.5
_cell_measurement_theta_min 3.0
_cell_volume 2638.4(7)
_computing_cell_refinement 'CrystalClear-SM Expert 2.1 b42'
_computing_data_collection 'CrystalClear-SM Expert 2.1 b42 (Rigaku, 2015)'
_computing_data_reduction 'CrystalClear-SM Expert 2.1 b42'
_computing_molecular_graphics 'CrystalStructure 4.1'
_computing_publication_material 'CrystalStructure 4.1 (Rigaku, 2014)'
_computing_structure_refinement 'SHELXL-97 (Sheldrick, 1997)'
_computing_structure_solution 'SHELXS-97 (Sheldrick, 1990)'
_diffrn_ambient_temperature 133(2)
_diffrn_detector_area_resol_mean 5.814
_diffrn_measured_fraction_theta_full 0.992
_diffrn_measured_fraction_theta_max 0.992
_diffrn_measurement_device_type 'Rigaku XtaLAB P200'
_diffrn_measurement_method '\w and \f scans'
_diffrn_radiation_monochromator multilayer
_diffrn_radiation_source 'rotating anode'
_diffrn_radiation_type MoK\a
_diffrn_radiation_wavelength 0.71073
_diffrn_reflns_av_R_equivalents 0.0340
_diffrn_reflns_av_sigmaI/netI 0.0246
_diffrn_reflns_limit_h_max 10
_diffrn_reflns_limit_h_min -10
_diffrn_reflns_limit_k_max 20
_diffrn_reflns_limit_k_min -19
_diffrn_reflns_limit_l_max 27
_diffrn_reflns_limit_l_min -27
_diffrn_reflns_number 29028
_diffrn_reflns_theta_full 27.64
_diffrn_reflns_theta_max 27.64
_diffrn_reflns_theta_min 3.02
_diffrn_standards_decay_% 0
_diffrn_standards_interval_count 0
_diffrn_standards_interval_time 0
_diffrn_standards_number 0
_exptl_absorpt_coefficient_mu 0.171
_exptl_absorpt_correction_T_max 0.9798
_exptl_absorpt_correction_T_min 0.9666
_exptl_absorpt_correction_type multi-scan
_exptl_absorpt_process_details 'REQAB (Rigaku, 1998)'
_exptl_crystal_colour Colorless
_exptl_crystal_density_diffrn 1.338
_exptl_crystal_density_method 'not measured'
_exptl_crystal_description Prism
_exptl_crystal_F_000 1112
_exptl_crystal_size_max 0.20
_exptl_crystal_size_mid 0.18
_exptl_crystal_size_min 0.12
_refine_diff_density_max 0.210
_refine_diff_density_min -0.165
_refine_diff_density_rms 0.032
_refine_ls_abs_structure_details 'Flack H D (1983), Acta Cryst. A39, 876-881'
_refine_ls_abs_structure_Flack 0.00(5)
_refine_ls_extinction_method none
_refine_ls_goodness_of_fit_ref 1.014
_refine_ls_hydrogen_treatment constr
_refine_ls_matrix_type full
_refine_ls_number_parameters 346
_refine_ls_number_reflns 6099
_refine_ls_number_restraints 0
_refine_ls_restrained_S_all 1.014
_refine_ls_R_factor_all 0.0315
_refine_ls_R_factor_gt 0.0276
_refine_ls_shift/su_max 0.001
_refine_ls_shift/su_mean 0.000
_refine_ls_structure_factor_coef Fsqd
_refine_ls_weighting_details 'calc w=1/[\s^2^(Fo^2^)+(0.0418P)^2^+0.3272P] where P=(Fo^2^+2Fc^2^)/3'
_refine_ls_weighting_scheme calc
_refine_ls_wR_factor_gt 0.0700
_refine_ls_wR_factor_ref 0.0720
_reflns_number_gt 5656
_reflns_number_total 6099
_reflns_threshold_expression >2sigma(I)
_cod_data_source_file c7qo00531h2.cif
_cod_data_source_block shelx
_cod_depositor_comments
;
The following automatic conversions were performed:

data item '_exptl_absorpt_correction_type' value 'MULTI-SCAN' was
changed to 'multi-scan' in accordance with the
/home/saulius/struct/COD-crude-data/automatic-downloads/DataCite-retrospective/RSC/depositions/lib/dictionaries/cif_core.dic
dictionary named 'cif_core.dic' version 2.4.2 last updated on
2011-04-26.

data item '_refine_ls_hydrogen_treatment' value 'CONSTR' was changed
to 'constr' in accordance with the
/home/saulius/struct/COD-crude-data/automatic-downloads/DataCite-retrospective/RSC/depositions/lib/dictionaries/cif_core.dic
dictionary named 'cif_core.dic' version 2.4.2 last updated on
2011-04-26.

data item '_symmetry_cell_setting' value 'Orthorhombic' was changed
to 'orthorhombic' in accordance with the
/home/saulius/struct/COD-crude-data/automatic-downloads/DataCite-retrospective/RSC/depositions/lib/dictionaries/cif_core.dic
dictionary named 'cif_core.dic' version 2.4.2 last updated on
2011-04-26.

Automatic conversion script
Id: cif_fix_values 6909 2019-04-08 15:41:33Z antanas 
;
_cod_original_sg_symbol_H-M P2(1)2(1)2(1)
_cod_database_code 1553838

loop_
_symmetry_equiv_pos_as_xyz
'x, y, z'
'-x+1/2, -y, z+1/2'
'-x, y+1/2, -z+1/2'
'x+1/2, -y+1/2, -z'

loop_
_atom_site_label
_atom_site_type_symbol
_atom_site_fract_x
_atom_site_fract_y
_atom_site_fract_z
_atom_site_U_iso_or_equiv
_atom_site_adp_type
_atom_site_occupancy
_atom_site_symmetry_multiplicity
_atom_site_calc_flag
_atom_site_refinement_flags
S1 S 0.27108(4) 0.58700(2) 0.920404(15) 0.02511(8) Uani 1 1 d .
O1 O 0.56313(13) 0.60242(7) 0.78276(5) 0.0336(2) Uani 1 1 d .
O2 O 0.11399(13) 0.77579(7) 0.74798(6) 0.0346(2) Uani 1 1 d .
O3 O 0.30858(17) 0.67962(8) 0.63569(5) 0.0449(3) Uani 1 1 d .
O4 O 0.15821(13) 0.55964(6) 0.62652(4) 0.0291(2) Uani 1 1 d .
O5 O 0.02301(13) 0.67626(6) 0.87161(5) 0.0286(2) Uani 1 1 d .
O6 O -0.32720(14) 0.58790(7) 1.04536(5) 0.0339(2) Uani 1 1 d .
O7 O -0.26750(14) 0.43895(7) 1.09355(5) 0.0342(2) Uani 1 1 d .
N1 N 0.31108(13) 0.66904(7) 0.76423(5) 0.0222(2) Uani 1 1 d .
C1 C 0.47359(16) 0.66447(9) 0.78812(6) 0.0236(3) Uani 1 1 d .
C2 C 0.50713(17) 0.74891(9) 0.81771(6) 0.0238(3) Uani 1 1 d .
C3 C 0.64777(19) 0.77768(10) 0.84868(7) 0.0299(3) Uani 1 1 d .
H3 H 0.7412 0.7413 0.8555 0.036 Uiso 1 1 calc R
C4 C 0.6463(2) 0.86257(10) 0.86948(7) 0.0358(3) Uani 1 1 d .
H4 H 0.7409 0.8848 0.8911 0.043 Uiso 1 1 calc R
C5 C 0.5098(2) 0.91523(11) 0.85930(8) 0.0364(3) Uani 1 1 d .
H5 H 0.5121 0.9728 0.8744 0.044 Uiso 1 1 calc R
C6 C 0.36908(19) 0.88575(10) 0.82740(7) 0.0315(3) Uani 1 1 d .
H6 H 0.2758 0.9221 0.8202 0.038 Uiso 1 1 calc R
C7 C 0.37057(17) 0.80174(9) 0.80667(6) 0.0244(3) Uani 1 1 d .
C8 C 0.24518(17) 0.75250(8) 0.76965(6) 0.0240(3) Uani 1 1 d .
C9 C 0.23739(16) 0.59872(8) 0.72930(6) 0.0217(2) Uani 1 1 d .
H9 H 0.3128 0.5481 0.7351 0.026 Uiso 1 1 calc R
C10 C 0.23851(17) 0.61991(9) 0.65887(6) 0.0248(3) Uani 1 1 d .
C11 C 0.1608(2) 0.56915(11) 0.55848(6) 0.0355(3) Uani 1 1 d .
H11A H 0.1100 0.6242 0.5468 0.053 Uiso 1 1 calc R
H11B H 0.0977 0.5220 0.5391 0.053 Uiso 1 1 calc R
H11C H 0.2764 0.5676 0.5435 0.053 Uiso 1 1 calc R
C12 C 0.06577(16) 0.57171(9) 0.75424(6) 0.0222(3) Uani 1 1 d .
H12A H 0.0196 0.5268 0.7260 0.027 Uiso 1 1 calc R
H12B H -0.0100 0.6220 0.7524 0.027 Uiso 1 1 calc R
C13 C 0.06753(15) 0.53676(8) 0.82257(6) 0.0196(2) Uani 1 1 d .
C14 C 0.19830(15) 0.46967(8) 0.83431(6) 0.0192(2) Uani 1 1 d .
C15 C 0.21378(18) 0.39267(9) 0.80176(6) 0.0241(3) Uani 1 1 d .
H15 H 0.1391 0.3792 0.7684 0.029 Uiso 1 1 calc R
C16 C 0.33919(19) 0.33559(9) 0.81839(6) 0.0277(3) Uani 1 1 d .
H16 H 0.3497 0.2827 0.7962 0.033 Uiso 1 1 calc R
C17 C 0.44896(18) 0.35444(10) 0.86666(7) 0.0298(3) Uani 1 1 d .
H17 H 0.5349 0.3148 0.8771 0.036 Uiso 1 1 calc R
C18 C 0.43470(17) 0.43055(9) 0.89993(6) 0.0248(3) Uani 1 1 d .
H18 H 0.5094 0.4437 0.9334 0.030 Uiso 1 1 calc R
C19 C 0.30871(16) 0.48712(8) 0.88323(6) 0.0201(3) Uani 1 1 d .
C20 C 0.10129(16) 0.61066(8) 0.86877(6) 0.0215(3) Uani 1 1 d .
C21 C -0.11073(16) 0.50118(9) 0.83658(6) 0.0231(3) Uani 1 1 d .
H21A H -0.1938 0.5437 0.8217 0.028 Uiso 1 1 calc R
H21B H -0.1273 0.4478 0.8118 0.028 Uiso 1 1 calc R
C22 C -0.14449(16) 0.48175(9) 0.90517(6) 0.0235(3) Uani 1 1 d .
C23 C -0.21376(17) 0.54553(9) 0.94365(6) 0.0245(3) Uani 1 1 d .
H23 H -0.2340 0.6010 0.9265 0.029 Uiso 1 1 calc R
C24 C -0.25318(16) 0.52986(9) 1.00572(6) 0.0253(3) Uani 1 1 d .
C25 C -0.22284(17) 0.44826(9) 1.03157(6) 0.0264(3) Uani 1 1 d .
C26 C -0.15438(19) 0.38479(10) 0.99403(7) 0.0304(3) Uani 1 1 d .
H26 H -0.1337 0.3294 1.0112 0.036 Uiso 1 1 calc R
C27 C -0.11541(17) 0.40157(9) 0.93098(7) 0.0284(3) Uani 1 1 d .
H27 H -0.0684 0.3574 0.9056 0.034 Uiso 1 1 calc R
C28 C -0.3360(3) 0.67422(10) 1.02395(8) 0.0433(4) Uani 1 1 d .
H28A H -0.2240 0.6942 1.0125 0.065 Uiso 1 1 calc R
H28B H -0.3809 0.7107 1.0576 0.065 Uiso 1 1 calc R
H28C H -0.4091 0.6774 0.9869 0.065 Uiso 1 1 calc R
C29 C -0.2453(2) 0.35601(11) 1.12074(8) 0.0436(4) Uani 1 1 d .
H29A H -0.3156 0.3143 1.0985 0.065 Uiso 1 1 calc R
H29B H -0.2770 0.3577 1.1654 0.065 Uiso 1 1 calc R
H29C H -0.1280 0.3389 1.1170 0.065 Uiso 1 1 calc R

loop_
_atom_site_aniso_label
_atom_site_aniso_U_11
_atom_site_aniso_U_22
_atom_site_aniso_U_33
_atom_site_aniso_U_23
_atom_site_aniso_U_13
_atom_site_aniso_U_12
S1 0.02875(16) 0.02370(16) 0.02287(14) -0.00543(12) -0.00764(13) 0.00058(13)
O1 0.0244(5) 0.0285(5) 0.0481(6) -0.0024(5) -0.0093(4) 0.0049(4)
O2 0.0265(5) 0.0294(6) 0.0479(6) 0.0036(5) -0.0114(5) 0.0042(4)
O3 0.0627(8) 0.0423(6) 0.0297(5) 0.0058(5) 0.0005(5) -0.0233(6)
O4 0.0336(5) 0.0333(5) 0.0204(4) -0.0005(4) -0.0029(4) -0.0050(4)
O5 0.0285(5) 0.0224(5) 0.0348(5) -0.0045(4) -0.0004(4) 0.0037(4)
O6 0.0428(6) 0.0287(5) 0.0303(5) -0.0050(4) 0.0056(4) 0.0039(5)
O7 0.0382(6) 0.0367(6) 0.0278(5) 0.0055(4) 0.0042(4) 0.0032(5)
N1 0.0196(5) 0.0229(5) 0.0240(5) -0.0003(4) -0.0041(4) 0.0008(4)
C1 0.0198(6) 0.0266(7) 0.0244(6) 0.0037(5) -0.0032(5) 0.0001(5)
C2 0.0230(6) 0.0271(7) 0.0214(6) 0.0027(5) -0.0007(5) -0.0009(6)
C3 0.0268(7) 0.0338(8) 0.0291(7) 0.0028(6) -0.0053(6) -0.0039(6)
C4 0.0346(8) 0.0392(9) 0.0337(7) -0.0048(7) -0.0058(7) -0.0110(7)
C5 0.0406(8) 0.0282(8) 0.0406(8) -0.0081(7) 0.0036(7) -0.0062(7)
C6 0.0306(7) 0.0274(7) 0.0365(8) -0.0005(6) 0.0034(6) -0.0006(6)
C7 0.0237(6) 0.0261(7) 0.0235(6) 0.0016(5) 0.0013(5) -0.0023(5)
C8 0.0226(6) 0.0227(6) 0.0269(6) 0.0026(5) -0.0009(5) 0.0013(5)
C9 0.0213(6) 0.0220(6) 0.0220(5) 0.0007(5) -0.0034(5) -0.0010(5)
C10 0.0244(7) 0.0259(7) 0.0241(6) 0.0012(5) -0.0006(5) 0.0004(6)
C11 0.0391(8) 0.0477(9) 0.0198(6) -0.0016(6) -0.0007(6) -0.0012(7)
C12 0.0200(6) 0.0250(7) 0.0216(6) 0.0010(5) -0.0038(5) 0.0000(5)
C13 0.0184(5) 0.0202(6) 0.0202(6) -0.0020(5) -0.0021(4) 0.0000(5)
C14 0.0175(6) 0.0211(6) 0.0190(5) 0.0015(5) 0.0002(4) -0.0016(5)
C15 0.0279(6) 0.0244(6) 0.0201(5) -0.0026(5) 0.0003(5) -0.0027(5)
C16 0.0353(7) 0.0215(7) 0.0264(6) -0.0016(5) 0.0073(6) 0.0027(6)
C17 0.0275(7) 0.0296(7) 0.0324(7) 0.0059(6) 0.0041(6) 0.0086(6)
C18 0.0203(6) 0.0295(7) 0.0245(6) 0.0039(5) -0.0020(5) 0.0007(6)
C19 0.0209(6) 0.0210(6) 0.0184(6) -0.0006(5) 0.0006(5) -0.0017(5)
C20 0.0203(6) 0.0223(6) 0.0218(6) -0.0013(5) -0.0019(5) -0.0011(5)
C21 0.0178(6) 0.0262(7) 0.0252(6) -0.0007(5) -0.0016(5) -0.0015(5)
C22 0.0162(6) 0.0270(7) 0.0274(7) -0.0007(5) -0.0002(5) -0.0022(5)
C23 0.0223(6) 0.0225(6) 0.0288(6) 0.0019(5) -0.0006(5) -0.0007(5)
C24 0.0227(7) 0.0245(6) 0.0286(6) -0.0032(5) -0.0004(5) -0.0010(5)
C25 0.0229(6) 0.0305(7) 0.0259(6) 0.0037(5) 0.0008(5) -0.0007(6)
C26 0.0289(7) 0.0261(7) 0.0361(7) 0.0060(6) 0.0021(6) 0.0025(6)
C27 0.0258(6) 0.0259(7) 0.0335(7) -0.0025(6) 0.0050(5) 0.0027(6)
C28 0.0600(11) 0.0265(8) 0.0433(9) -0.0078(7) 0.0083(8) 0.0069(8)
C29 0.0464(10) 0.0478(9) 0.0365(8) 0.0170(7) 0.0093(8) 0.0083(8)

loop_
_atom_type_symbol
_atom_type_description
_atom_type_scat_dispersion_real
_atom_type_scat_dispersion_imag
_atom_type_scat_source
C C 0.0033 0.0016 'International Tables Vol C Tables 4.2.6.8 and 6.1.1.4'
H H 0.0000 0.0000 'International Tables Vol C Tables 4.2.6.8 and 6.1.1.4'
N N 0.0061 0.0033 'International Tables Vol C Tables 4.2.6.8 and 6.1.1.4'
O O 0.0106 0.0060 'International Tables Vol C Tables 4.2.6.8 and 6.1.1.4'
S S 0.1246 0.1234 'International Tables Vol C Tables 4.2.6.8 and 6.1.1.4'

loop_
_geom_angle_atom_site_label_1
_geom_angle_atom_site_label_2
_geom_angle_atom_site_label_3
_geom_angle
C19 S1 C20 92.20(6)
C10 O4 C11 115.76(11)
C24 O6 C28 116.72(12)
C25 O7 C29 116.81(12)
C1 N1 C8 111.54(11)
C1 N1 C9 121.80(11)
C8 N1 C9 125.88(11)
O1 C1 N1 124.04(13)
O1 C1 C2 129.84(12)
N1 C1 C2 106.10(11)
C3 C2 C7 122.21(13)
C3 C2 C1 129.64(13)
C7 C2 C1 108.08(12)
C2 C3 C4 116.84(14)
C2 C3 H3 121.6
C4 C3 H3 121.6
C5 C4 C3 121.23(14)
C5 C4 H4 119.4
C3 C4 H4 119.4
C4 C5 C6 121.45(14)
C4 C5 H5 119.3
C6 C5 H5 119.3
C7 C6 C5 117.35(14)
C7 C6 H6 121.3
C5 C6 H6 121.3
C6 C7 C2 120.92(13)
C6 C7 C8 130.55(13)
C2 C7 C8 108.50(12)
O2 C8 N1 125.11(13)
O2 C8 C7 129.57(13)
N1 C8 C7 105.32(11)
N1 C9 C10 109.51(10)
N1 C9 C12 113.43(10)
C10 C9 C12 113.63(10)
N1 C9 H9 106.6
C10 C9 H9 106.6
C12 C9 H9 106.6
O3 C10 O4 124.48(12)
O3 C10 C9 124.99(12)
O4 C10 C9 110.42(11)
O4 C11 H11A 109.5
O4 C11 H11B 109.5
H11A C11 H11B 109.5
O4 C11 H11C 109.5
H11A C11 H11C 109.5
H11B C11 H11C 109.5
C9 C12 C13 114.25(10)
C9 C12 H12A 108.7
C13 C12 H12A 108.7
C9 C12 H12B 108.7
C13 C12 H12B 108.7
H12A C12 H12B 107.6
C14 C13 C20 106.98(10)
C14 C13 C12 113.96(10)
C20 C13 C12 109.61(11)
C14 C13 C21 111.22(11)
C20 C13 C21 107.82(10)
C12 C13 C21 107.11(10)
C15 C14 C19 118.82(12)
C15 C14 C13 125.48(11)
C19 C14 C13 115.67(11)
C16 C15 C14 119.41(13)
C16 C15 H15 120.3
C14 C15 H15 120.3
C17 C16 C15 120.97(13)
C17 C16 H16 119.5
C15 C16 H16 119.5
C16 C17 C18 120.44(13)
C16 C17 H17 119.8
C18 C17 H17 119.8
C17 C18 C19 118.28(13)
C17 C18 H18 120.9
C19 C18 H18 120.9
C18 C19 C14 122.07(12)
C18 C19 S1 124.66(10)
C14 C19 S1 113.27(10)
O5 C20 C13 125.24(12)
O5 C20 S1 122.94(10)
C13 C20 S1 111.80(9)
C22 C21 C13 114.73(11)
C22 C21 H21A 108.6
C13 C21 H21A 108.6
C22 C21 H21B 108.6
C13 C21 H21B 108.6
H21A C21 H21B 107.6
C27 C22 C23 118.45(12)
C27 C22 C21 122.12(12)
C23 C22 C21 119.38(12)
C24 C23 C22 121.55(13)
C24 C23 H23 119.2
C22 C23 H23 119.2
O6 C24 C23 124.75(12)
O6 C24 C25 115.62(12)
C23 C24 C25 119.59(12)
O7 C25 C26 125.50(13)
O7 C25 C24 115.12(12)
C26 C25 C24 119.37(13)
C25 C26 C27 120.41(13)
C25 C26 H26 119.8
C27 C26 H26 119.8
C22 C27 C26 120.62(13)
C22 C27 H27 119.7
C26 C27 H27 119.7
O6 C28 H28A 109.5
O6 C28 H28B 109.5
H28A C28 H28B 109.5
O6 C28 H28C 109.5
H28A C28 H28C 109.5
H28B C28 H28C 109.5
O7 C29 H29A 109.5
O7 C29 H29B 109.5
H29A C29 H29B 109.5
O7 C29 H29C 109.5
H29A C29 H29C 109.5
H29B C29 H29C 109.5

loop_
_geom_bond_atom_site_label_1
_geom_bond_atom_site_label_2
_geom_bond_distance
S1 C19 1.7668(13)
S1 C20 1.7841(13)
O1 C1 1.2076(17)
O2 C8 1.2032(17)
O3 C10 1.1907(17)
O4 C10 1.3272(17)
O4 C11 1.4483(17)
O5 C20 1.1989(16)
O6 C24 1.3676(16)
O6 C28 1.418(2)
O7 C25 1.3681(16)
O7 C29 1.4232(19)
N1 C1 1.3993(16)
N1 C8 1.4055(17)
N1 C9 1.4459(16)
C1 C2 1.479(2)
C2 C3 1.379(2)
C2 C7 1.388(2)
C3 C4 1.391(2)
C3 H3 0.9500
C4 C5 1.384(2)
C4 H4 0.9500
C5 C6 1.392(2)
C5 H5 0.9500
C6 C7 1.378(2)
C6 H6 0.9500
C7 C8 1.4868(19)
C9 C10 1.5273(17)
C9 C12 1.5321(18)
C9 H9 1.0000
C11 H11A 0.9800
C11 H11B 0.9800
C11 H11C 0.9800
C12 C13 1.5456(17)
C12 H12A 0.9900
C12 H12B 0.9900
C13 C14 1.4995(18)
C13 C20 1.5329(18)
C13 C21 1.5607(18)
C14 C15 1.3868(18)
C14 C19 1.3891(17)
C15 C16 1.386(2)
C15 H15 0.9500
C16 C17 1.380(2)
C16 H16 0.9500
C17 C18 1.382(2)
C17 H17 0.9500
C18 C19 1.3849(19)
C18 H18 0.9500
C21 C22 1.5078(19)
C21 H21A 0.9900
C21 H21B 0.9900
C22 C27 1.381(2)
C22 C23 1.3983(19)
C23 C24 1.3735(19)
C23 H23 0.9500
C24 C25 1.4028(19)
C25 C26 1.381(2)
C26 C27 1.396(2)
C26 H26 0.9500
C27 H27 0.9500
C28 H28A 0.9800
C28 H28B 0.9800
C28 H28C 0.9800
C29 H29A 0.9800
C29 H29B 0.9800
C29 H29C 0.9800

loop_
_geom_torsion_atom_site_label_1
_geom_torsion_atom_site_label_2
_geom_torsion_atom_site_label_3
_geom_torsion_atom_site_label_4
_geom_torsion
C8 N1 C1 O1 -171.76(13)
C9 N1 C1 O1 -1.3(2)
C8 N1 C1 C2 6.85(14)
C9 N1 C1 C2 177.26(11)
O1 C1 C2 C3 -2.3(3)
N1 C1 C2 C3 179.16(14)
O1 C1 C2 C7 174.40(14)
N1 C1 C2 C7 -4.10(14)
C7 C2 C3 C4 0.9(2)
C1 C2 C3 C4 177.22(14)
C2 C3 C4 C5 -0.1(2)
C3 C4 C5 C6 -0.6(2)
C4 C5 C6 C7 0.4(2)
C5 C6 C7 C2 0.4(2)
C5 C6 C7 C8 -177.34(14)
C3 C2 C7 C6 -1.1(2)
C1 C2 C7 C6 -178.10(13)
C3 C2 C7 C8 177.10(13)
C1 C2 C7 C8 0.07(15)
C1 N1 C8 O2 173.28(13)
C9 N1 C8 O2 3.3(2)
C1 N1 C8 C7 -6.76(14)
C9 N1 C8 C7 -176.70(11)
C6 C7 C8 O2 1.9(2)
C2 C7 C8 O2 -176.09(14)
C6 C7 C8 N1 -178.11(14)
C2 C7 C8 N1 3.95(14)
C1 N1 C9 C10 -103.16(13)
C8 N1 C9 C10 65.82(16)
C1 N1 C9 C12 128.73(12)
C8 N1 C9 C12 -62.29(16)
C11 O4 C10 O3 0.7(2)
C11 O4 C10 C9 -175.74(12)
N1 C9 C10 O3 9.05(19)
C12 C9 C10 O3 137.05(15)
N1 C9 C10 O4 -174.50(11)
C12 C9 C10 O4 -46.51(15)
N1 C9 C12 C13 -62.97(14)
C10 C9 C12 C13 171.09(11)
C9 C12 C13 C14 -48.99(15)
C9 C12 C13 C20 70.84(14)
C9 C12 C13 C21 -172.44(11)
C20 C13 C14 C15 -179.08(12)
C12 C13 C14 C15 -57.78(17)
C21 C13 C14 C15 63.42(16)
C20 C13 C14 C19 2.59(15)
C12 C13 C14 C19 123.89(12)
C21 C13 C14 C19 -114.91(12)
C19 C14 C15 C16 -0.51(19)
C13 C14 C15 C16 -178.79(12)
C14 C15 C16 C17 -0.2(2)
C15 C16 C17 C18 0.7(2)
C16 C17 C18 C19 -0.4(2)
C17 C18 C19 C14 -0.3(2)
C17 C18 C19 S1 179.83(10)
C15 C14 C19 C18 0.80(19)
C13 C14 C19 C18 179.25(12)
C15 C14 C19 S1 -179.35(10)
C13 C14 C19 S1 -0.90(14)
C20 S1 C19 C18 178.93(12)
C20 S1 C19 C14 -0.92(10)
C14 C13 C20 O5 178.18(13)
C12 C13 C20 O5 54.17(17)
C21 C13 C20 O5 -62.10(17)
C14 C13 C20 S1 -3.15(13)
C12 C13 C20 S1 -127.17(9)
C21 C13 C20 S1 116.56(10)
C19 S1 C20 O5 -178.89(12)
C19 S1 C20 C13 2.41(10)
C14 C13 C21 C22 67.43(15)
C20 C13 C21 C22 -49.55(14)
C12 C13 C21 C22 -167.45(11)
C13 C21 C22 C27 -91.36(16)
C13 C21 C22 C23 91.29(15)
C27 C22 C23 C24 -0.2(2)
C21 C22 C23 C24 177.27(12)
C28 O6 C24 C23 -11.8(2)
C28 O6 C24 C25 170.59(14)
C22 C23 C24 O6 -177.24(13)
C22 C23 C24 C25 0.3(2)
C29 O7 C25 C26 -1.8(2)
C29 O7 C25 C24 177.40(13)
O6 C24 C25 O7 -1.75(18)
C23 C24 C25 O7 -179.54(13)
O6 C24 C25 C26 177.51(13)
C23 C24 C25 C26 -0.3(2)
O7 C25 C26 C27 179.27(14)
C24 C25 C26 C27 0.1(2)
C23 C22 C27 C26 0.0(2)
C21 C22 C27 C26 -177.39(13)
C25 C26 C27 C22 0.0(2)
